data_2234252
loop_
_publ_author_name
'Hazari, Saroj K. S.'
'Roy, Tapashi G.'
'Nath, Babul Chandra'
'Roy, Prashun G.'
'Ng, Seik Weng'
'Tiekink, Edward R. T.'

_publ_section_title
;
 5,7,7,12,14,14-Hexamethyl-4,11-diaza-1,8-diazoniacyclotetradecane
 bis(perchlorate) monohydrate
;
_journal_coeditor_code HG5197
_journal_issue 4
_journal_name_full 'Acta Crystallographica Section E'
_journal_page_first o1179
_journal_paper_doi 10.1107/S1600536812012135
_journal_volume 68
_journal_year 2012
_chemical_formula_iupac 'C16 H38 N4 2+, 2Cl O4 -, H2 O'
_chemical_formula_moiety 'C16 H38 N4 2+, 2(Cl O4 -), H2 O'
_chemical_formula_sum 'C16 H40 Cl2 N4 O9'
_chemical_formula_weight 503.42
_chemical_name_systematic
;
5,7,7,12,14,14-Hexamethyl-4,11-diaza-1,8-diazoniacyclotetradecane
bis(perchlorate) monohydrate
;
_space_group_IT_number 14
_symmetry_cell_setting monoclinic
_symmetry_space_group_name_Hall '-P 2ybc'
_symmetry_space_group_name_H-M 'P 1 21/c 1'
_atom_sites_solution_hydrogens geom
_atom_sites_solution_primary direct
_atom_sites_solution_secondary difmap
_audit_creation_method SHELXL-97
_cell_angle_alpha 90.00
_cell_angle_beta 98.4350(10)
_cell_angle_gamma 90.00
_cell_formula_units_Z 4
_cell_length_a 11.09300(10)
_cell_length_b 8.79460(10)
_cell_length_c 25.3692(3)
_cell_measurement_reflns_used 6194
_cell_measurement_temperature 100(2)
_cell_measurement_theta_max 76.3303
_cell_measurement_theta_min 3.5196
_cell_volume 2448.21(5)
_computing_cell_refinement 'CrysAlis PRO (Agilent, 2011)'
_computing_data_collection 'CrysAlis PRO (Agilent, 2011)'
_computing_data_reduction 'CrysAlis PRO (Agilent, 2011)'
_computing_molecular_graphics 'ORTEP-3 (Farrugia, 1997) and DIAMOND (Brandenburg, 2006)'
_computing_publication_material 'publCIF (Westrip, 2010)'
_computing_structure_refinement 'SHELXL97 (Sheldrick, 2008)'
_computing_structure_solution 'SHELXS97 (Sheldrick, 2008)'
_diffrn_ambient_temperature 100(2)
_diffrn_detector_area_resol_mean 10.4041
_diffrn_measured_fraction_theta_full 0.974
_diffrn_measured_fraction_theta_max 0.974
_diffrn_measurement_device_type 'Agilent SuperNova Dual diffractometer with an Atlas detector'
_diffrn_measurement_method '\w scan'
_diffrn_radiation_monochromator Mirror
_diffrn_radiation_source 'SuperNova (Cu) X-ray Source'
_diffrn_radiation_type CuK\a
_diffrn_radiation_wavelength 1.54184
_diffrn_reflns_av_R_equivalents 0.0169
_diffrn_reflns_av_sigmaI/netI 0.0219
_diffrn_reflns_limit_h_max 13
_diffrn_reflns_limit_h_min -13
_diffrn_reflns_limit_k_max 6
_diffrn_reflns_limit_k_min -10
_diffrn_reflns_limit_l_max 31
_diffrn_reflns_limit_l_min -29
_diffrn_reflns_number 9569
_diffrn_reflns_theta_full 76.53
_diffrn_reflns_theta_max 76.53
_diffrn_reflns_theta_min 3.52
_diffrn_standards_decay_% 0
_diffrn_standards_interval_count 0
_diffrn_standards_interval_time 0
_diffrn_standards_number 0
_exptl_absorpt_coefficient_mu 2.838
_exptl_absorpt_correction_T_max 1.0000
_exptl_absorpt_correction_T_min 0.69450
_exptl_absorpt_correction_type multi-scan
_exptl_absorpt_process_details '(CrysAlis PRO; Agilent, 2011)'
_exptl_crystal_colour colourless
_exptl_crystal_density_diffrn 1.366
_exptl_crystal_density_method 'not measured'
_exptl_crystal_description block
_exptl_crystal_F_000 1080
_exptl_crystal_size_max 0.40
_exptl_crystal_size_mid 0.35
_exptl_crystal_size_min 0.30
_refine_diff_density_max 0.611
_refine_diff_density_min -0.555
_refine_ls_extinction_method none
_refine_ls_goodness_of_fit_ref 1.030
_refine_ls_hydrogen_treatment mixed
_refine_ls_matrix_type full
_refine_ls_number_parameters 312
_refine_ls_number_reflns 5000
_refine_ls_number_restraints 8
_refine_ls_restrained_S_all 1.029
_refine_ls_R_factor_all 0.0396
_refine_ls_R_factor_gt 0.0376
_refine_ls_shift/su_max 0.001
_refine_ls_shift/su_mean 0.000
_refine_ls_structure_factor_coef Fsqd
_refine_ls_weighting_details 'calc w=1/[\s^2^(Fo^2^)+(0.0609P)^2^+1.6737P] where P=(Fo^2^+2Fc^2^)/3'
_refine_ls_weighting_scheme calc
_refine_ls_wR_factor_gt 0.1031
_refine_ls_wR_factor_ref 0.1051
_reflns_number_gt 4665
_reflns_number_total 5000
_reflns_threshold_expression I>2\s(I)
_cod_data_source_file hg5197.cif
_cod_data_source_block I
_cod_original_sg_symbol_H-M 'P 21/c'
_cod_database_code 2234252
_cod_database_fobs_code 2234252

loop_
_symmetry_equiv_pos_as_xyz
'x, y, z'
'-x, y+1/2, -z+1/2'
'-x, -y, -z'
'x, -y-1/2, z-1/2'

loop_
_atom_site_type_symbol
_atom_site_label
_atom_site_fract_x
_atom_site_fract_y
_atom_site_fract_z
_atom_site_U_iso_or_equiv
_atom_site_adp_type
_atom_site_calc_flag
_atom_site_refinement_flags
_atom_site_occupancy
_atom_site_symmetry_multiplicity
Cl Cl1 0.31093(3) 0.82773(4) 0.546168(14) 0.01665(11) Uani d . 1 1
Cl Cl2 0.83060(3) 0.38578(4) 0.287184(13) 0.01370(11) Uani d . 1 1
O O1 0.42268(11) 0.75538(15) 0.56951(5) 0.0268(3) Uani d . 1 1
O O2 0.32605(13) 0.88170(16) 0.49335(5) 0.0298(3) Uani d . 1 1
O O3 0.28350(12) 0.95396(15) 0.57816(5) 0.0258(3) Uani d . 1 1
O O4 0.21214(11) 0.72094(15) 0.54079(5) 0.0261(3) Uani d . 1 1
O O5 0.90879(15) 0.51760(18) 0.29309(6) 0.0383(4) Uani d . 1 1
O O6 0.83712(16) 0.30970(16) 0.33756(5) 0.0382(4) Uani d . 1 1
O O7 0.70924(13) 0.4375(2) 0.27069(7) 0.0451(4) Uani d . 1 1
O O8 0.86602(13) 0.28549(15) 0.24776(5) 0.0279(3) Uani d . 1 1
O O1w 0.62426(13) 0.80297(17) 0.50563(5) 0.0276(3) Uani d D 1 1
N N1 0.69983(11) 0.81512(15) 0.29586(5) 0.0124(3) Uani d D 1 1
N N2 0.63078(11) 0.73862(15) 0.39559(5) 0.0127(3) Uani d D 1 1
N N3 0.89992(11) 0.70336(15) 0.39858(5) 0.0124(3) Uani d D 1 1
N N4 0.91280(11) 0.98528(15) 0.35226(5) 0.0125(3) Uani d D 1 1
C C1 0.54974(15) 0.7498(2) 0.21479(6) 0.0191(3) Uani d . 1 1
H H1A 0.5885 0.8231 0.1935 0.029 Uiso calc R 1 1
H H1B 0.4623 0.7448 0.2016 0.029 Uiso calc R 1 1
H H1C 0.5863 0.6492 0.2119 0.029 Uiso calc R 1 1
C C2 0.56883(13) 0.80012(18) 0.27322(6) 0.0133(3) Uani d . 1 1
H H2A 0.5291 0.9015 0.2754 0.016 Uiso calc R 1 1
C C3 0.50736(14) 0.68698(18) 0.30677(6) 0.0149(3) Uani d . 1 1
H H3A 0.5505 0.5885 0.3064 0.018 Uiso calc R 1 1
H H3B 0.4229 0.6708 0.2889 0.018 Uiso calc R 1 1
C C4 0.50164(13) 0.72858(18) 0.36520(6) 0.0137(3) Uani d . 1 1
C C5 0.44573(14) 0.88612(19) 0.37008(7) 0.0176(3) Uani d . 1 1
H H5A 0.4433 0.9089 0.4077 0.026 Uiso calc R 1 1
H H5B 0.3627 0.8877 0.3505 0.026 Uiso calc R 1 1
H H5C 0.4953 0.9627 0.3551 0.026 Uiso calc R 1 1
C C6 0.42988(15) 0.6089(2) 0.39099(7) 0.0190(3) Uani d . 1 1
H H6A 0.4267 0.6371 0.4281 0.028 Uiso calc R 1 1
H H6B 0.4700 0.5099 0.3899 0.028 Uiso calc R 1 1
H H6C 0.3469 0.6028 0.3716 0.028 Uiso calc R 1 1
C C7 0.69904(14) 0.59435(18) 0.40941(6) 0.0159(3) Uani d . 1 1
H H7A 0.7015 0.5338 0.3767 0.019 Uiso calc R 1 1
H H7B 0.6567 0.5336 0.4340 0.019 Uiso calc R 1 1
C C8 0.82827(14) 0.6290(2) 0.43569(6) 0.0166(3) Uani d . 1 1
H H8A 0.8253 0.6961 0.4668 0.020 Uiso calc R 1 1
H H8B 0.8689 0.5332 0.4487 0.020 Uiso calc R 1 1
C C9 1.03115(13) 0.71842(18) 0.42113(6) 0.0134(3) Uani d . 1 1
H H9A 1.0365 0.7608 0.4580 0.016 Uiso calc R 1 1
C C10 1.09813(15) 0.5659(2) 0.42452(7) 0.0192(3) Uani d . 1 1
H H10A 1.0580 0.4949 0.4461 0.029 Uiso calc R 1 1
H H10B 1.1829 0.5809 0.4410 0.029 Uiso calc R 1 1
H H10C 1.0964 0.5241 0.3886 0.029 Uiso calc R 1 1
C C11 1.09391(13) 0.82989(18) 0.38754(6) 0.0133(3) Uani d . 1 1
H H11A 1.0905 0.7862 0.3514 0.016 Uiso calc R 1 1
H H11B 1.1809 0.8361 0.4032 0.016 Uiso calc R 1 1
C C12 1.04329(13) 0.99271(18) 0.38168(6) 0.0134(3) Uani d . 1 1
C C13 1.03266(15) 1.0660(2) 0.43525(6) 0.0190(3) Uani d . 1 1
H H13A 1.1138 1.0741 0.4564 0.028 Uiso calc R 1 1
H H13B 0.9803 1.0033 0.4544 0.028 Uiso calc R 1 1
H H13C 0.9971 1.1677 0.4294 0.028 Uiso calc R 1 1
C C14 1.12120(14) 1.09205(19) 0.35056(7) 0.0179(3) Uani d . 1 1
H H14A 1.2049 1.0955 0.3694 0.027 Uiso calc R 1 1
H H14B 1.0875 1.1952 0.3474 0.027 Uiso calc R 1 1
H H14C 1.1212 1.0492 0.3149 0.027 Uiso calc R 1 1
C C15 0.89575(13) 0.94676(18) 0.29431(6) 0.0139(3) Uani d . 1 1
H H15A 0.9337 0.8470 0.2892 0.017 Uiso calc R 1 1
H H15B 0.9363 1.0243 0.2747 0.017 Uiso calc R 1 1
C C16 0.76101(14) 0.94086(19) 0.27244(6) 0.0154(3) Uani d . 1 1
H H16A 0.7223 1.0381 0.2802 0.019 Uiso calc R 1 1
H H16B 0.7510 0.9282 0.2333 0.019 Uiso calc R 1 1
H H1w 0.5629(18) 0.787(4) 0.5213(11) 0.059(9) Uiso d D 1 1
H H2w 0.641(3) 0.8975(15) 0.5067(16) 0.088(13) Uiso d D 1 1
H H1 0.7341(18) 0.7279(15) 0.2895(8) 0.019(5) Uiso d D 1 1
H H3 0.8958(18) 0.648(2) 0.3698(6) 0.018(5) Uiso d D 1 1
H H22 0.6697(18) 0.791(2) 0.3737(7) 0.026(6) Uiso d D 1 1
H H21 0.6276(19) 0.788(2) 0.4254(6) 0.023(5) Uiso d D 1 1
H H41 0.8779(18) 1.0722(15) 0.3581(8) 0.021(5) Uiso d D 1 1
H H42 0.8796(19) 0.913(2) 0.3698(8) 0.028(6) Uiso d D 1 1

loop_
_atom_site_aniso_label
_atom_site_aniso_U_11
_atom_site_aniso_U_22
_atom_site_aniso_U_33
_atom_site_aniso_U_12
_atom_site_aniso_U_13
_atom_site_aniso_U_23
Cl1 0.01667(19) 0.0170(2) 0.01711(19) 0.00152(13) 0.00511(13) -0.00033(13)
Cl2 0.01564(18) 0.01343(19) 0.01328(18) 0.00174(12) 0.00624(13) 0.00070(12)
O1 0.0185(6) 0.0267(7) 0.0341(7) 0.0054(5) -0.0001(5) 0.0033(6)
O2 0.0403(8) 0.0316(7) 0.0191(6) -0.0007(6) 0.0099(5) 0.0011(5)
O3 0.0273(6) 0.0213(6) 0.0316(7) -0.0028(5) 0.0139(5) -0.0116(5)
O4 0.0229(6) 0.0214(6) 0.0331(7) -0.0055(5) 0.0014(5) -0.0056(5)
O5 0.0504(9) 0.0393(8) 0.0296(7) -0.0294(7) 0.0204(6) -0.0167(6)
O6 0.0747(11) 0.0252(7) 0.0196(7) 0.0184(7) 0.0227(7) 0.0106(5)
O7 0.0206(7) 0.0663(11) 0.0464(9) 0.0191(7) -0.0019(6) -0.0046(8)
O8 0.0463(8) 0.0187(6) 0.0241(6) 0.0007(6) 0.0229(6) -0.0047(5)
O1w 0.0290(7) 0.0316(7) 0.0252(7) -0.0012(6) 0.0135(5) -0.0016(6)
N1 0.0106(6) 0.0129(6) 0.0140(6) 0.0004(5) 0.0024(5) 0.0012(5)
N2 0.0113(6) 0.0142(6) 0.0131(6) -0.0008(5) 0.0036(5) -0.0010(5)
N3 0.0102(6) 0.0164(6) 0.0108(6) -0.0011(5) 0.0023(5) 0.0007(5)
N4 0.0107(6) 0.0132(6) 0.0142(6) 0.0010(5) 0.0042(5) 0.0002(5)
C1 0.0224(8) 0.0215(8) 0.0130(7) -0.0034(6) 0.0009(6) -0.0019(6)
C2 0.0118(7) 0.0146(7) 0.0132(7) -0.0004(5) 0.0014(5) -0.0012(6)
C3 0.0134(7) 0.0159(7) 0.0153(7) -0.0030(6) 0.0019(5) -0.0015(6)
C4 0.0094(6) 0.0166(8) 0.0153(7) -0.0015(6) 0.0026(5) 0.0000(6)
C5 0.0154(7) 0.0201(8) 0.0183(7) 0.0033(6) 0.0054(6) -0.0006(6)
C6 0.0143(7) 0.0220(8) 0.0217(8) -0.0048(6) 0.0064(6) 0.0012(6)
C7 0.0129(7) 0.0148(7) 0.0206(8) 0.0000(6) 0.0041(6) 0.0047(6)
C8 0.0132(7) 0.0221(8) 0.0147(7) -0.0002(6) 0.0031(6) 0.0066(6)
C9 0.0098(7) 0.0183(8) 0.0119(7) 0.0009(6) 0.0013(5) 0.0009(6)
C10 0.0163(7) 0.0202(8) 0.0212(8) 0.0050(6) 0.0030(6) 0.0039(6)
C11 0.0098(6) 0.0176(8) 0.0130(7) 0.0010(5) 0.0033(5) -0.0004(6)
C12 0.0104(6) 0.0162(7) 0.0142(7) -0.0008(6) 0.0034(5) -0.0015(6)
C13 0.0186(7) 0.0223(8) 0.0166(7) -0.0004(6) 0.0045(6) -0.0059(6)
C14 0.0150(7) 0.0181(8) 0.0218(8) -0.0042(6) 0.0064(6) 0.0002(6)
C15 0.0131(7) 0.0172(8) 0.0123(7) -0.0002(6) 0.0047(5) 0.0029(6)
C16 0.0132(7) 0.0169(8) 0.0161(7) -0.0004(6) 0.0014(5) 0.0061(6)

loop_
_atom_type_symbol
_atom_type_description
_atom_type_scat_dispersion_real
_atom_type_scat_dispersion_imag
_atom_type_scat_source
C C 0.0181 0.0091 'International Tables Vol C Tables 4.2.6.8 and 6.1.1.4'
H H 0.0000 0.0000 'International Tables Vol C Tables 4.2.6.8 and 6.1.1.4'
N N 0.0311 0.0180 'International Tables Vol C Tables 4.2.6.8 and 6.1.1.4'
O O 0.0492 0.0322 'International Tables Vol C Tables 4.2.6.8 and 6.1.1.4'
Cl Cl 0.3639 0.7018 'International Tables Vol C Tables 4.2.6.8 and 6.1.1.4'

loop_
_geom_angle_atom_site_label_1
_geom_angle_atom_site_label_2
_geom_angle_atom_site_label_3
_geom_angle
O3 Cl1 O4 109.76(8)
O3 Cl1 O1 110.50(8)
O4 Cl1 O1 110.43(8)
O3 Cl1 O2 109.37(8)
O4 Cl1 O2 108.41(8)
O1 Cl1 O2 108.32(8)
O7 Cl2 O8 109.64(9)
O7 Cl2 O6 109.43(10)
O8 Cl2 O6 110.61(8)
O7 Cl2 O5 107.56(11)
O8 Cl2 O5 110.20(8)
O6 Cl2 O5 109.35(10)
H1w O1w H2w 110(3)
C16 N1 C2 113.19(12)
C16 N1 H1 110.1(14)
C2 N1 H1 105.9(14)
C7 N2 C4 118.40(12)
C7 N2 H22 108.3(15)
C4 N2 H22 102.9(15)
C7 N2 H21 107.7(14)
C4 N2 H21 108.1(14)
H22 N2 H21 111(2)
C8 N3 C9 112.51(12)
C8 N3 H3 108.6(14)
C9 N3 H3 107.4(13)
C15 N4 C12 117.65(11)
C15 N4 H41 111.5(14)
C12 N4 H41 106.9(14)
C15 N4 H42 109.1(15)
C12 N4 H42 102.7(15)
H41 N4 H42 108.4(19)
C2 C1 H1A 109.5
C2 C1 H1B 109.5
H1A C1 H1B 109.5
C2 C1 H1C 109.5
H1A C1 H1C 109.5
H1B C1 H1C 109.5
N1 C2 C1 112.82(13)
N1 C2 C3 109.39(12)
C1 C2 C3 109.88(13)
N1 C2 H2A 108.2
C1 C2 H2A 108.2
C3 C2 H2A 108.2
C2 C3 C4 117.75(13)
C2 C3 H3A 107.9
C4 C3 H3A 107.9
C2 C3 H3B 107.9
C4 C3 H3B 107.9
H3A C3 H3B 107.2
C6 C4 N2 109.49(12)
C6 C4 C5 110.30(13)
N2 C4 C5 105.56(12)
C6 C4 C3 110.35(13)
N2 C4 C3 109.42(12)
C5 C4 C3 111.60(13)
C4 C5 H5A 109.5
C4 C5 H5B 109.5
H5A C5 H5B 109.5
C4 C5 H5C 109.5
H5A C5 H5C 109.5
H5B C5 H5C 109.5
C4 C6 H6A 109.5
C4 C6 H6B 109.5
H6A C6 H6B 109.5
C4 C6 H6C 109.5
H6A C6 H6C 109.5
H6B C6 H6C 109.5
N2 C7 C8 110.22(13)
N2 C7 H7A 109.6
C8 C7 H7A 109.6
N2 C7 H7B 109.6
C8 C7 H7B 109.6
H7A C7 H7B 108.1
N3 C8 C7 111.81(13)
N3 C8 H8A 109.3
C7 C8 H8A 109.3
N3 C8 H8B 109.3
C7 C8 H8B 109.3
H8A C8 H8B 107.9
N3 C9 C11 109.97(12)
N3 C9 C10 112.50(13)
C11 C9 C10 109.63(12)
N3 C9 H9A 108.2
C11 C9 H9A 108.2
C10 C9 H9A 108.2
C9 C10 H10A 109.5
C9 C10 H10B 109.5
H10A C10 H10B 109.5
C9 C10 H10C 109.5
H10A C10 H10C 109.5
H10B C10 H10C 109.5
C9 C11 C12 117.42(12)
C9 C11 H11A 107.9
C12 C11 H11A 107.9
C9 C11 H11B 107.9
C12 C11 H11B 107.9
H11A C11 H11B 107.2
C13 C12 C14 110.03(13)
C13 C12 N4 105.17(12)
C14 C12 N4 109.81(12)
C13 C12 C11 112.50(13)
C14 C12 C11 110.87(12)
N4 C12 C11 108.27(12)
C12 C13 H13A 109.5
C12 C13 H13B 109.5
H13A C13 H13B 109.5
C12 C13 H13C 109.5
H13A C13 H13C 109.5
H13B C13 H13C 109.5
C12 C14 H14A 109.5
C12 C14 H14B 109.5
H14A C14 H14B 109.5
C12 C14 H14C 109.5
H14A C14 H14C 109.5
H14B C14 H14C 109.5
N4 C15 C16 110.09(12)
N4 C15 H15A 109.6
C16 C15 H15A 109.6
N4 C15 H15B 109.6
C16 C15 H15B 109.6
H15A C15 H15B 108.2
N1 C16 C15 111.53(12)
N1 C16 H16A 109.3
C15 C16 H16A 109.3
N1 C16 H16B 109.3
C15 C16 H16B 109.3
H16A C16 H16B 108.0

loop_
_geom_bond_atom_site_label_1
_geom_bond_atom_site_label_2
_geom_bond_distance
Cl1 O3 1.4339(12)
Cl1 O4 1.4345(13)
Cl1 O1 1.4412(12)
Cl1 O2 1.4542(13)
Cl2 O7 1.4245(14)
Cl2 O8 1.4312(12)
Cl2 O6 1.4349(13)
Cl2 O5 1.4425(14)
O1w H1w 0.848(10)
O1w H2w 0.852(10)
N1 C16 1.4679(19)
N1 C2 1.4881(18)
N1 H1 0.882(9)
N2 C7 1.493(2)
N2 C4 1.5266(18)
N2 H22 0.881(10)
N2 H21 0.879(9)
N3 C8 1.4713(19)
N3 C9 1.4899(18)
N3 H3 0.874(9)
N4 C15 1.4936(19)
N4 C12 1.5296(18)
N4 H41 0.879(9)
N4 H42 0.887(10)
C1 C2 1.532(2)
C1 H1A 0.9800
C1 H1B 0.9800
C1 H1C 0.9800
C2 C3 1.533(2)
C2 H2A 1.0000
C3 C4 1.537(2)
C3 H3A 0.9900
C3 H3B 0.9900
C4 C6 1.524(2)
C4 C5 1.530(2)
C5 H5A 0.9800
C5 H5B 0.9800
C5 H5C 0.9800
C6 H6A 0.9800
C6 H6B 0.9800
C6 H6C 0.9800
C7 C8 1.521(2)
C7 H7A 0.9900
C7 H7B 0.9900
C8 H8A 0.9900
C8 H8B 0.9900
C9 C11 1.532(2)
C9 C10 1.530(2)
C9 H9A 1.0000
C10 H10A 0.9800
C10 H10B 0.9800
C10 H10C 0.9800
C11 C12 1.537(2)
C11 H11A 0.9900
C11 H11B 0.9900
C12 C13 1.524(2)
C12 C14 1.528(2)
C13 H13A 0.9800
C13 H13B 0.9800
C13 H13C 0.9800
C14 H14A 0.9800
C14 H14B 0.9800
C14 H14C 0.9800
C15 C16 1.517(2)
C15 H15A 0.9900
C15 H15B 0.9900
C16 H16A 0.9900
C16 H16B 0.9900

loop_
_geom_hbond_atom_site_label_D
_geom_hbond_atom_site_label_H
_geom_hbond_atom_site_label_A
_geom_hbond_site_symmetry_A
_geom_hbond_distance_DH
_geom_hbond_distance_HA
_geom_hbond_distance_DA
_geom_hbond_angle_DHA
N2 H22 N1 . 0.881(10) 2.062(15) 2.8300(18) 145(2)
N4 H42 N3 . 0.887(10) 1.983(15) 2.7564(19) 145(2)
N2 H21 O1w . 0.879(9) 2.045(13) 2.8595(19) 154(2)
N3 H3 O5 . 0.874(9) 2.281(10) 3.1493(18) 172.4(19)
N4 H41 O6 1_565 0.879(9) 2.184(14) 2.9820(19) 150.8(19)
O1w H1w O1 . 0.848(10) 2.134(11) 2.9775(19) 173(3)
O1w H2w O2 3_676 0.852(10) 1.975(10) 2.827(2) 177(4)
C8 H8B O4 3_666 0.99 2.44 3.179(2) 131

loop_
_geom_torsion_atom_site_label_1
_geom_torsion_atom_site_label_2
_geom_torsion_atom_site_label_3
_geom_torsion_atom_site_label_4
_geom_torsion
C16 N1 C2 C1 67.79(17)
C16 N1 C2 C3 -169.58(12)
N1 C2 C3 C4 63.55(17)
C1 C2 C3 C4 -172.09(13)
C7 N2 C4 C6 46.82(17)
C7 N2 C4 C5 165.54(13)
C7 N2 C4 C3 -74.24(16)
C2 C3 C4 C6 175.99(13)
C2 C3 C4 N2 -63.47(17)
C2 C3 C4 C5 52.98(17)
C4 N2 C7 C8 175.73(12)
C9 N3 C8 C7 -171.92(13)
N2 C7 C8 N3 -66.08(17)
C8 N3 C9 C11 -165.84(13)
C8 N3 C9 C10 71.65(16)
N3 C9 C11 C12 58.64(17)
C10 C9 C11 C12 -177.16(13)
C15 N4 C12 C13 168.25(13)
C15 N4 C12 C14 49.90(17)
C15 N4 C12 C11 -71.28(16)
C9 C11 C12 C13 52.22(17)
C9 C11 C12 C14 175.91(13)
C9 C11 C12 N4 -63.57(16)
C12 N4 C15 C16 178.58(12)
C2 N1 C16 C15 -176.80(12)
N4 C15 C16 N1 -66.07(17)
